data_7109983
loop_
_publ_author_name
'Ruben Tejero'
'Alberto Ponce'
'Javier Adrio'
'Juan C. Carretero'

_publ_section_title
;
 Ni-Catalyzed [8+3] cycloaddition of tropones with
 1,1-cyclopropanediesters
;
_journal_name_full Chem.Commun.
_journal_page_first 10406
_journal_paper_doi 10.1039/c3cc45552a
_journal_volume 49
_journal_year 2013
_chemical_absolute_configuration rm
_chemical_formula_moiety 'C21 H19 F3 O5'
_chemical_formula_sum 'C21 H19 F3 O5'
_chemical_formula_weight 408.36
_chemical_name_systematic
; 
 ? 
;
_space_group_IT_number 1
_symmetry_cell_setting triclinic
_symmetry_space_group_name_Hall 'P 1'
_symmetry_space_group_name_H-M 'P 1'
_atom_sites_solution_hydrogens geom
_atom_sites_solution_primary direct
_atom_sites_solution_secondary difmap
_audit_creation_method SHELXL-97
_cell_angle_alpha 70.640(2)
_cell_angle_beta 77.402(2)
_cell_angle_gamma 77.618(2)
_cell_formula_units_Z 2
_cell_length_a 8.6119(3)
_cell_length_b 9.9168(3)
_cell_length_c 12.4569(4)
_cell_measurement_temperature 298(2)
_cell_volume 967.79(6)
_computing_cell_refinement 'SAINT (Bruker 2006)'
_computing_data_collection 'APEX 2 (Bruker 2006)'
_computing_data_reduction 'SAINT (Bruker 2006)'
_computing_molecular_graphics 'Mercury 2.3 (Macrae et al, 2008)'
_computing_publication_material 'Bruker SHELXTL'
_computing_structure_refinement 'SHELXL-97 (Sheldrick, 1997)'
_computing_structure_solution 'SHELXS-97 (Sheldrick, 1990)'
_diffrn_ambient_temperature 298(2)
_diffrn_measured_fraction_theta_full 0.884
_diffrn_measured_fraction_theta_max 0.884
_diffrn_measurement_device_type 'Bruker APEXII CCD area-detector'
_diffrn_measurement_method 'phi and omega scans'
_diffrn_radiation_monochromator graphite
_diffrn_radiation_source 'fine-focus sealed tube'
_diffrn_radiation_type CuK\a
_diffrn_radiation_wavelength 1.54178
_diffrn_reflns_av_R_equivalents 0.0405
_diffrn_reflns_av_sigmaI/netI 0.0332
_diffrn_reflns_limit_h_max 10
_diffrn_reflns_limit_h_min -9
_diffrn_reflns_limit_k_max 11
_diffrn_reflns_limit_k_min -11
_diffrn_reflns_limit_l_max 14
_diffrn_reflns_limit_l_min -11
_diffrn_reflns_number 6498
_diffrn_reflns_theta_full 66.85
_diffrn_reflns_theta_max 66.85
_diffrn_reflns_theta_min 3.81
_exptl_absorpt_coefficient_mu 1.016
_exptl_absorpt_correction_T_max 0.903
_exptl_absorpt_correction_T_min 0.833
_exptl_absorpt_correction_type multi-scan
_exptl_absorpt_process_details 'SADABS (Bruker, 2006)'
_exptl_crystal_colour brown
_exptl_crystal_density_diffrn 1.401
_exptl_crystal_density_method 'not measured'
_exptl_crystal_description prismatic
_exptl_crystal_F_000 424
_exptl_crystal_size_max 0.20
_exptl_crystal_size_mid 0.15
_exptl_crystal_size_min 0.10
_refine_diff_density_max 0.174
_refine_diff_density_min -0.155
_refine_diff_density_rms 0.037
_refine_ls_abs_structure_details 'Flack H D (1983), Acta Cryst. A39, 876-881'
_refine_ls_abs_structure_Flack -0.1(2)
_refine_ls_extinction_method none
_refine_ls_goodness_of_fit_ref 0.999
_refine_ls_hydrogen_treatment mixed
_refine_ls_matrix_type full
_refine_ls_number_parameters 590
_refine_ls_number_reflns 3474
_refine_ls_number_restraints 3
_refine_ls_restrained_S_all 0.999
_refine_ls_R_factor_all 0.0575
_refine_ls_R_factor_gt 0.0397
_refine_ls_shift/su_max 0.007
_refine_ls_shift/su_mean 0.001
_refine_ls_structure_factor_coef Fsqd
_refine_ls_weighting_details 'calc w=1/[\s^2^(Fo^2^)+(0.0773P)^2^+0.0000P] where P=(Fo^2^+2Fc^2^)/3'
_refine_ls_weighting_scheme calc
_refine_ls_wR_factor_gt 0.1049
_refine_ls_wR_factor_ref 0.1160
_reflns_number_gt 2742
_reflns_number_total 3474
_reflns_threshold_expression >2sigma(I)
_cod_data_source_file c3cc45552a.txt
_cod_data_source_block desordenfin
_cod_original_cell_volume 967.79(5)
_cod_original_sg_symbol_Hall P1
_cod_original_sg_symbol_H-M P1
_cod_database_code 7109983

loop_
_symmetry_equiv_pos_as_xyz
'x, y, z'

loop_
_atom_site_label
_atom_site_type_symbol
_atom_site_fract_x
_atom_site_fract_y
_atom_site_fract_z
_atom_site_U_iso_or_equiv
_atom_site_adp_type
_atom_site_occupancy
_atom_site_symmetry_multiplicity
_atom_site_calc_flag
_atom_site_refinement_flags
_atom_site_disorder_assembly
_atom_site_disorder_group
O1 O 0.5531(3) 0.4325(3) 0.6995(3) 0.0645(8) Uani 1 1 d . . .
O2 O 0.2890(4) 0.1282(3) 0.9382(3) 0.0752(9) Uani 1 1 d . . .
O3 O 0.1137(3) 0.2809(3) 1.0219(3) 0.0636(8) Uani 1 1 d . . .
O5 O 0.3976(4) 0.2946(3) 1.1215(3) 0.0652(8) Uani 1 1 d . . .
O4 O 0.3214(4) 0.5287(3) 1.0366(3) 0.0660(8) Uani 1 1 d . . .
C1 C 0.3732(6) 0.6454(5) 0.6274(5) 0.0717(13) Uani 1 1 d . . .
H1A H 0.3474 0.7295 0.6551 0.086 Uiso 1 1 calc R . .
H1B H 0.4671 0.6570 0.5677 0.086 Uiso 1 1 calc R . .
C2 C 0.2334(6) 0.6322(5) 0.5795(5) 0.0729(13) Uani 1 1 d . . .
H2 H 0.2496 0.6232 0.5057 0.087 Uiso 1 1 calc R . .
C3 C 0.0875(6) 0.6331(5) 0.6411(5) 0.0729(13) Uani 1 1 d . . .
H3 H 0.0023 0.6369 0.6049 0.087 Uiso 1 1 calc R . .
C4 C 0.0519(5) 0.6287(5) 0.7604(5) 0.0672(12) Uani 1 1 d . . .
H4 H -0.0473 0.6778 0.7845 0.081 Uiso 1 1 calc R . .
C5 C 0.1484(5) 0.5600(4) 0.8411(4) 0.0573(10) Uani 1 1 d . . .
H5 H 0.1072 0.5659 0.9152 0.069 Uiso 1 1 calc R . .
C6 C 0.3079(4) 0.4788(4) 0.8255(4) 0.0502(9) Uani 1 1 d . . .
C7 C 0.3635(4) 0.3556(4) 0.9286(4) 0.0482(8) Uani 1 1 d . . .
C8 C 0.5420(4) 0.2917(4) 0.8994(3) 0.0518(9) Uani 1 1 d . . .
H8A H 0.6101 0.3497 0.9117 0.062 Uiso 1 1 calc R . .
H8B H 0.5628 0.1944 0.9509 0.062 Uiso 1 1 calc R . .
C9 C 0.5848(4) 0.2873(4) 0.7764(4) 0.0531(9) Uani 1 1 d . . .
C10 C 0.4078(5) 0.5105(4) 0.7250(4) 0.0539(9) Uani 1 1 d . . .
C11 C 0.7602(5) 0.2355(4) 0.7396(4) 0.0532(9) Uani 1 1 d . . .
C12 C 0.8078(5) 0.1190(4) 0.6973(4) 0.0649(11) Uani 1 1 d . . .
H12 H 0.7312 0.0654 0.6977 0.078 Uiso 1 1 calc R . .
C13 C 0.9658(6) 0.0798(5) 0.6546(5) 0.0672(12) Uani 1 1 d . . .
H13 H 0.9957 0.0004 0.6266 0.081 Uiso 1 1 calc R . .
C14 C 1.0800(5) 0.1585(4) 0.6534(4) 0.0612(11) Uani 1 1 d . A .
C15 C 1.0370(5) 0.2717(5) 0.7005(4) 0.0639(11) Uani 1 1 d . . .
H15 H 1.1147 0.3220 0.7036 0.077 Uiso 1 1 calc R . .
C16 C 0.8781(5) 0.3090(5) 0.7428(4) 0.0636(11) Uani 1 1 d . . .
H16 H 0.8489 0.3854 0.7744 0.076 Uiso 1 1 calc R . .
C17 C 1.2527(6) 0.1232(6) 0.6012(6) 0.0763(14) Uani 1 1 d . . .
C18 C 0.2544(5) 0.2397(4) 0.9627(4) 0.0503(9) Uani 1 1 d . . .
C19 C -0.0097(6) 0.1902(5) 1.0499(5) 0.0760(13) Uani 1 1 d . . .
H19A H -0.0325 0.1828 0.9801 0.114 Uiso 1 1 calc R . .
H19B H -0.1058 0.2322 1.0903 0.114 Uiso 1 1 calc R . .
H19C H 0.0274 0.0955 1.0977 0.114 Uiso 1 1 calc R . .
C20 C 0.3539(4) 0.4071(4) 1.0338(4) 0.0509(9) Uani 1 1 d . . .
C21 C 0.4245(7) 0.3262(6) 1.2205(5) 0.0770(13) Uani 1 1 d . . .
H21A H 0.5132 0.3792 1.1986 0.115 Uiso 1 1 calc R . .
H21B H 0.4487 0.2373 1.2797 0.115 Uiso 1 1 calc R . .
H21C H 0.3294 0.3830 1.2490 0.115 Uiso 1 1 calc R . .
F1A F 1.281(2) 0.215(4) 0.5000(17) 0.178(12) Uani 0.505(11) 1 d P A 1
F2A F 1.3572(11) 0.126(4) 0.659(2) 0.169(9) Uani 0.505(11) 1 d P A 1
F3A F 1.3312(14) 0.2258(14) 0.567(3) 0.161(9) Uani 0.505(11) 1 d P A 1
F1B F 1.2867(19) -0.0051(17) 0.588(3) 0.158(10) Uani 0.495(11) 1 d P A 2
F2B F 1.3293(19) 0.021(3) 0.6725(14) 0.142(5) Uani 0.495(11) 1 d P A 2
F3B F 1.2717(15) 0.074(4) 0.516(2) 0.138(9) Uani 0.495(11) 1 d P A 2
O6 O 0.4645(3) 0.6441(3) 0.3101(3) 0.0669(8) Uani 1 1 d . . .
O7 O 0.7924(4) 0.9491(4) 0.0645(4) 0.0896(12) Uani 1 1 d . . .
O8 O 0.9315(4) 0.7818(3) -0.0135(3) 0.0692(8) Uani 1 1 d . . .
O9 O 0.6754(4) 0.5638(4) -0.0092(3) 0.0769(9) Uani 1 1 d . . .
O10 O 0.6081(5) 0.7990(3) -0.0952(3) 0.0800(10) Uani 1 1 d . . .
C22 C 0.6491(6) 0.4427(5) 0.3921(5) 0.0731(13) Uani 1 1 d . . .
H22A H 0.5566 0.4397 0.4528 0.088 Uiso 1 1 calc R . .
H22B H 0.6641 0.3557 0.3693 0.088 Uiso 1 1 calc R . .
C23 C 0.7916(7) 0.4443(6) 0.4369(5) 0.0798(14) Uani 1 1 d . . .
H23 H 0.7802 0.4533 0.5103 0.096 Uiso 1 1 calc R . .
C24 C 0.9378(7) 0.4331(6) 0.3743(5) 0.0835(15) Uani 1 1 d . . .
H24 H 1.0266 0.4248 0.4085 0.100 Uiso 1 1 calc R . .
C25 C 0.9645(6) 0.4333(5) 0.2560(5) 0.0743(13) Uani 1 1 d . . .
H25 H 1.0533 0.3713 0.2330 0.089 Uiso 1 1 calc R . .
C26 C 0.8745(5) 0.5133(4) 0.1770(4) 0.0617(11) Uani 1 1 d . . .
H26 H 0.9148 0.5096 0.1022 0.074 Uiso 1 1 calc R . .
C27 C 0.7205(5) 0.6065(4) 0.1914(4) 0.0511(9) Uani 1 1 d . . .
C28 C 0.6744(5) 0.7380(4) 0.0909(4) 0.0525(9) Uani 1 1 d . . .
C29 C 0.5186(5) 0.8312(4) 0.1319(4) 0.0635(10) Uani 1 1 d . . .
H29A H 0.5439 0.8879 0.1743 0.076 Uiso 1 1 calc R . .
H29B H 0.4726 0.8975 0.0657 0.076 Uiso 1 1 calc R . .
C30 C 0.4006(5) 0.7366(4) 0.2068(4) 0.0615(10) Uani 1 1 d . . .
C31 C 0.6159(5) 0.5717(4) 0.2911(4) 0.0561(10) Uani 1 1 d . . .
C32 C 0.2376(5) 0.8090(4) 0.2529(4) 0.0596(10) Uani 1 1 d . . .
C33 C 0.2193(6) 0.9243(6) 0.2975(5) 0.0776(14) Uani 1 1 d . . .
H33 H 0.3083 0.9651 0.2948 0.093 Uiso 1 1 calc R . .
C34 C 0.0673(6) 0.9777(5) 0.3460(5) 0.0777(14) Uani 1 1 d . . .
H34 H 0.0542 1.0561 0.3741 0.093 Uiso 1 1 calc R . .
C35 C -0.0632(5) 0.9159(5) 0.3526(4) 0.0606(11) Uani 1 1 d . A .
C36 C -0.0444(6) 0.8048(5) 0.3076(5) 0.0736(13) Uani 1 1 d . . .
H36 H -0.1334 0.7636 0.3107 0.088 Uiso 1 1 calc R . .
C37 C 0.1060(6) 0.7525(5) 0.2572(5) 0.0713(12) Uani 1 1 d . . .
H37 H 0.1167 0.6774 0.2258 0.086 Uiso 1 1 calc R . .
C38 C -0.2259(7) 0.9670(7) 0.4095(7) 0.0859(17) Uani 1 1 d . . .
C39 C 0.8054(5) 0.8371(4) 0.0453(4) 0.0552(10) Uani 1 1 d . . .
C40 C 1.0659(6) 0.8618(5) -0.0568(5) 0.0763(14) Uani 1 1 d . . .
H40A H 1.0331 0.9540 -0.1098 0.114 Uiso 1 1 calc R . .
H40B H 1.1532 0.8084 -0.0956 0.114 Uiso 1 1 calc R . .
H40C H 1.1003 0.8762 0.0064 0.114 Uiso 1 1 calc R . .
C41 C 0.6550(5) 0.6878(4) -0.0077(4) 0.0561(10) Uani 1 1 d . . .
C42 C 0.5725(8) 0.7664(7) -0.1903(5) 0.0948(18) Uani 1 1 d . . .
H42A H 0.6679 0.7167 -0.2255 0.142 Uiso 1 1 calc R . .
H42B H 0.5358 0.8546 -0.2461 0.142 Uiso 1 1 calc R . .
H42C H 0.4900 0.7060 -0.1632 0.142 Uiso 1 1 calc R . .
F4A F -0.2276(16) 1.053(3) 0.463(2) 0.157(9) Uani 0.505(11) 1 d P A .
F5A F -0.326(2) 1.035(3) 0.3405(16) 0.174(8) Uani 0.505(11) 1 d P A .
F6A F -0.2394(18) 0.902(3) 0.5222(11) 0.151(8) Uani 0.505(11) 1 d P A .
F4B F -0.262(2) 1.0998(13) 0.400(3) 0.192(12) Uani 0.495(11) 1 d P A 2
F5B F -0.3428(11) 0.930(3) 0.379(2) 0.131(5) Uani 0.495(11) 1 d P A 2
F6B F -0.301(3) 0.8637(19) 0.480(4) 0.235(15) Uani 0.495(11) 1 d P A 2
H9 H 0.519(4) 0.227(4) 0.763(3) 0.047(9) Uiso 1 1 d . . .
H30 H 0.384(4) 0.671(4) 0.157(3) 0.048(9) Uiso 1 1 d . . .

loop_
_atom_site_aniso_label
_atom_site_aniso_U_11
_atom_site_aniso_U_22
_atom_site_aniso_U_33
_atom_site_aniso_U_23
_atom_site_aniso_U_13
_atom_site_aniso_U_12
O1 0.0555(15) 0.0661(16) 0.055(2) -0.0056(14) -0.0011(15) -0.0011(13)
O2 0.0810(19) 0.0530(15) 0.095(3) -0.0310(16) -0.0008(17) -0.0177(13)
O3 0.0622(17) 0.0565(14) 0.074(2) -0.0229(14) 0.0022(15) -0.0222(12)
O5 0.0881(19) 0.0575(15) 0.0483(19) -0.0103(14) -0.0159(16) -0.0117(13)
O4 0.0798(18) 0.0556(16) 0.069(2) -0.0246(14) -0.0173(16) -0.0091(13)
C1 0.069(3) 0.063(2) 0.065(3) 0.000(2) -0.002(2) -0.011(2)
C2 0.083(3) 0.070(3) 0.052(3) -0.005(2) -0.017(3) 0.002(2)
C3 0.066(3) 0.074(3) 0.071(4) -0.012(2) -0.020(3) -0.002(2)
C4 0.060(2) 0.064(2) 0.065(3) -0.011(2) -0.009(2) 0.0024(19)
C5 0.058(2) 0.0509(19) 0.058(3) -0.0152(19) -0.002(2) -0.0063(17)
C6 0.0528(19) 0.0430(17) 0.056(3) -0.0157(18) -0.008(2) -0.0089(15)
C7 0.055(2) 0.0426(17) 0.046(2) -0.0113(16) -0.0045(17) -0.0112(15)
C8 0.0521(19) 0.0470(18) 0.051(2) -0.0089(16) -0.0051(18) -0.0093(14)
C9 0.0526(19) 0.0511(18) 0.055(3) -0.0166(17) -0.0061(18) -0.0073(16)
C10 0.055(2) 0.056(2) 0.044(3) -0.0085(18) -0.003(2) -0.0090(17)
C11 0.058(2) 0.0495(19) 0.050(2) -0.0116(16) -0.0112(18) -0.0075(16)
C12 0.064(2) 0.058(2) 0.076(3) -0.026(2) -0.005(2) -0.0115(18)
C13 0.072(3) 0.056(2) 0.076(3) -0.029(2) -0.006(2) -0.0045(19)
C14 0.060(2) 0.056(2) 0.056(3) -0.009(2) -0.008(2) 0.0000(18)
C15 0.057(2) 0.061(2) 0.076(3) -0.023(2) -0.013(2) -0.0086(17)
C16 0.063(2) 0.062(2) 0.071(3) -0.031(2) -0.010(2) -0.0037(19)
C17 0.065(3) 0.074(3) 0.076(4) -0.019(3) -0.006(3) 0.008(2)
C18 0.060(2) 0.0416(18) 0.047(2) -0.0064(16) -0.0081(18) -0.0137(15)
C19 0.074(3) 0.080(3) 0.078(4) -0.021(2) 0.000(3) -0.037(2)
C20 0.0512(19) 0.052(2) 0.053(3) -0.0164(19) -0.0071(18) -0.0134(15)
C21 0.092(3) 0.085(3) 0.061(3) -0.023(2) -0.025(3) -0.013(3)
F1A 0.084(9) 0.21(2) 0.113(10) 0.051(12) 0.035(6) 0.024(10)
F2A 0.054(4) 0.29(2) 0.24(2) -0.19(2) -0.048(8) 0.024(10)
F3A 0.054(6) 0.093(7) 0.31(3) -0.058(10) 0.033(9) -0.029(5)
F1B 0.105(8) 0.102(8) 0.27(3) -0.109(13) 0.046(14) -0.004(6)
F2B 0.092(8) 0.153(11) 0.142(11) -0.034(9) -0.024(7) 0.053(9)
F3B 0.074(5) 0.25(3) 0.116(13) -0.112(16) 0.029(7) -0.033(12)
O6 0.0596(16) 0.0641(16) 0.052(2) -0.0019(14) 0.0013(15) 0.0070(13)
O7 0.090(2) 0.0649(19) 0.119(3) -0.0452(19) 0.012(2) -0.0232(16)
O8 0.0706(17) 0.0626(16) 0.075(2) -0.0259(16) 0.0109(16) -0.0255(13)
O9 0.090(2) 0.0719(19) 0.077(2) -0.0244(17) -0.0251(19) -0.0142(15)
O10 0.112(3) 0.0681(18) 0.063(2) -0.0003(16) -0.038(2) -0.0280(17)
C22 0.070(3) 0.067(3) 0.061(3) 0.001(2) -0.002(2) -0.003(2)
C23 0.087(4) 0.076(3) 0.060(4) -0.001(3) -0.017(3) -0.004(2)
C24 0.083(3) 0.073(3) 0.078(4) 0.002(3) -0.029(3) 0.000(2)
C25 0.063(2) 0.064(2) 0.075(4) -0.003(2) -0.010(3) 0.005(2)
C26 0.062(2) 0.056(2) 0.056(3) -0.011(2) 0.000(2) -0.0048(18)
C27 0.054(2) 0.0471(18) 0.047(3) -0.0086(17) -0.004(2) -0.0082(16)
C28 0.054(2) 0.0456(17) 0.053(3) -0.0092(17) -0.0089(19) -0.0068(15)
C29 0.066(2) 0.051(2) 0.061(3) -0.0056(17) -0.006(2) -0.0054(17)
C30 0.061(2) 0.0552(19) 0.063(3) -0.0124(19) -0.011(2) -0.0042(17)
C31 0.056(2) 0.050(2) 0.058(3) -0.013(2) -0.011(2) -0.0018(17)
C32 0.063(2) 0.0501(19) 0.059(3) -0.0147(18) -0.007(2) -0.0001(17)
C33 0.064(3) 0.078(3) 0.093(4) -0.030(3) -0.009(3) -0.011(2)
C34 0.076(3) 0.071(3) 0.092(4) -0.041(3) -0.007(3) -0.002(2)
C35 0.054(2) 0.061(2) 0.061(3) -0.015(2) -0.013(2) 0.0001(18)
C36 0.063(3) 0.069(3) 0.085(4) -0.021(3) -0.007(2) -0.011(2)
C37 0.071(3) 0.064(2) 0.086(4) -0.033(2) -0.012(2) -0.0090(19)
C38 0.068(3) 0.091(4) 0.096(5) -0.036(4) -0.002(3) -0.003(3)
C39 0.064(2) 0.0443(19) 0.056(3) -0.0145(18) -0.007(2) -0.0097(16)
C40 0.074(3) 0.073(3) 0.086(4) -0.025(3) 0.006(3) -0.035(2)
C41 0.052(2) 0.056(2) 0.056(3) -0.0070(19) -0.0061(19) -0.0153(16)
C42 0.107(4) 0.113(4) 0.070(4) -0.006(3) -0.038(3) -0.036(3)
F4A 0.091(6) 0.24(2) 0.172(15) -0.147(18) -0.018(8) 0.048(11)
F5A 0.125(10) 0.223(17) 0.184(12) -0.123(14) -0.084(9) 0.114(13)
F6A 0.086(8) 0.22(2) 0.072(6) -0.007(8) 0.021(5) 0.029(9)
F4B 0.108(10) 0.063(5) 0.36(3) -0.077(10) 0.033(14) 0.025(5)
F5B 0.054(4) 0.160(12) 0.205(15) -0.113(12) -0.026(6) 0.024(7)
F6B 0.092(12) 0.132(10) 0.35(4) 0.008(17) 0.085(15) 0.003(9)

loop_
_atom_type_symbol
_atom_type_description
_atom_type_scat_dispersion_real
_atom_type_scat_dispersion_imag
_atom_type_scat_source
C C 0.0181 0.0091 'International Tables Vol C Tables 4.2.6.8 and 6.1.1.4'
H H 0.0000 0.0000 'International Tables Vol C Tables 4.2.6.8 and 6.1.1.4'
O O 0.0492 0.0322 'International Tables Vol C Tables 4.2.6.8 and 6.1.1.4'
F F 0.0727 0.0534 'International Tables Vol C Tables 4.2.6.8 and 6.1.1.4'

loop_
_geom_angle_atom_site_label_1
_geom_angle_atom_site_label_2
_geom_angle_atom_site_label_3
_geom_angle
C10 O1 C9 116.2(3)
C18 O3 C19 117.2(3)
C20 O5 C21 116.9(3)
C2 C1 C10 108.5(4)
C2 C1 H1A 110.0
C10 C1 H1A 110.0
C2 C1 H1B 110.0
C10 C1 H1B 110.0
H1A C1 H1B 108.4
C3 C2 C1 120.7(5)
C3 C2 H2 119.7
C1 C2 H2 119.7
C2 C3 C4 124.3(5)
C2 C3 H3 117.8
C4 C3 H3 117.8
C5 C4 C3 126.5(4)
C5 C4 H4 116.7
C3 C4 H4 116.7
C4 C5 C6 127.6(5)
C4 C5 H5 116.2
C6 C5 H5 116.2
C10 C6 C5 121.7(4)
C10 C6 C7 119.9(3)
C5 C6 C7 118.3(4)
C6 C7 C18 108.5(3)
C6 C7 C20 112.3(3)
C18 C7 C20 108.3(3)
C6 C7 C8 110.9(3)
C18 C7 C8 111.1(3)
C20 C7 C8 105.7(3)
C9 C8 C7 112.0(3)
C9 C8 H8A 109.2
C7 C8 H8A 109.2
C9 C8 H8B 109.2
C7 C8 H8B 109.2
H8A C8 H8B 107.9
O1 C9 C8 109.2(3)
O1 C9 C11 104.9(3)
C8 C9 C11 114.7(3)
O1 C9 H9 108(2)
C8 C9 H9 110(2)
C11 C9 H9 109(2)
C6 C10 O1 125.6(3)
C6 C10 C1 122.6(4)
O1 C10 C1 111.7(4)
C12 C11 C16 117.9(4)
C12 C11 C9 121.6(3)
C16 C11 C9 120.4(3)
C13 C12 C11 121.4(4)
C13 C12 H12 119.3
C11 C12 H12 119.3
C12 C13 C14 119.7(4)
C12 C13 H13 120.1
C14 C13 H13 120.1
C13 C14 C15 120.1(4)
C13 C14 C17 121.0(4)
C15 C14 C17 119.0(4)
C16 C15 C14 119.1(4)
C16 C15 H15 120.4
C14 C15 H15 120.4
C15 C16 C11 121.5(4)
C15 C16 H16 119.2
C11 C16 H16 119.2
F3A C17 F3B 105.6(14)
F3A C17 F2B 106.8(15)
F3B C17 F2B 102.4(19)
F3A C17 F2A 60.5(16)
F3B C17 F2A 129.3(10)
F2B C17 F2A 49.6(10)
F3A C17 F1A 49.4(16)
F3B C17 F1A 64.1(12)
F2B C17 F1A 139.4(9)
F2A C17 F1A 107(2)
F3A C17 F1B 131.5(10)
F3B C17 F1B 45.0(12)
F2B C17 F1B 60.8(14)
F2A C17 F1B 104.9(15)
F1A C17 F1B 107.1(17)
F3A C17 C14 115.1(6)
F3B C17 C14 114.6(7)
F2B C17 C14 111.2(8)
F2A C17 C14 115.1(7)
F1A C17 C14 109.1(7)
F1B C17 C14 112.8(8)
O2 C18 O3 124.5(4)
O2 C18 C7 125.2(4)
O3 C18 C7 110.3(3)
O3 C19 H19A 109.5
O3 C19 H19B 109.5
H19A C19 H19B 109.5
O3 C19 H19C 109.5
H19A C19 H19C 109.5
H19B C19 H19C 109.5
O4 C20 O5 124.1(4)
O4 C20 C7 126.4(4)
O5 C20 C7 109.5(3)
O5 C21 H21A 109.5
O5 C21 H21B 109.5
H21A C21 H21B 109.5
O5 C21 H21C 109.5
H21A C21 H21C 109.5
H21B C21 H21C 109.5
F3A F1A C17 62.9(11)
F3A F2A C17 58.4(10)
F1A F3A C17 67.7(12)
F1A F3A F2A 125(2)
C17 F3A F2A 61.1(10)
F3B F1B C17 65.7(11)
F3B F1B F2B 119.4(19)
C17 F1B F2B 58.7(9)
C17 F2B F1B 60.5(10)
F1B F3B C17 69.3(13)
C31 O6 C30 115.0(3)
C39 O8 C40 117.2(3)
C41 O10 C42 117.3(4)
C23 C22 C31 112.6(4)
C23 C22 H22A 109.1
C31 C22 H22A 109.1
C23 C22 H22B 109.1
C31 C22 H22B 109.1
H22A C22 H22B 107.8
C24 C23 C22 121.0(5)
C24 C23 H23 119.5
C22 C23 H23 119.5
C23 C24 C25 123.0(5)
C23 C24 H24 118.5
C25 C24 H24 118.5
C26 C25 C24 126.2(5)
C26 C25 H25 116.9
C24 C25 H25 116.9
C25 C26 C27 128.7(5)
C25 C26 H26 115.7
C27 C26 H26 115.7
C31 C27 C26 119.9(4)
C31 C27 C28 120.5(3)
C26 C27 C28 119.5(4)
C41 C28 C27 109.5(3)
C41 C28 C39 107.9(3)
C27 C28 C39 111.4(3)
C41 C28 C29 111.8(3)
C27 C28 C29 109.9(3)
C39 C28 C29 106.3(3)
C30 C29 C28 109.9(3)
C30 C29 H29A 109.7
C28 C29 H29A 109.7
C30 C29 H29B 109.7
C28 C29 H29B 109.7
H29A C29 H29B 108.2
O6 C30 C29 110.0(3)
O6 C30 C32 103.8(3)
C29 C30 C32 117.7(3)
O6 C30 H30 110(2)
C29 C30 H30 106(2)
C32 C30 H30 109(2)
C27 C31 O6 124.7(4)
C27 C31 C22 124.0(4)
O6 C31 C22 111.2(4)
C37 C32 C33 119.0(4)
C37 C32 C30 118.0(4)
C33 C32 C30 122.9(4)
C34 C33 C32 119.6(4)
C34 C33 H33 120.2
C32 C33 H33 120.2
C35 C34 C33 120.4(4)
C35 C34 H34 119.8
C33 C34 H34 119.8
C36 C35 C34 119.5(4)
C36 C35 C38 119.2(5)
C34 C35 C38 121.2(4)
C35 C36 C37 120.5(4)
C35 C36 H36 119.8
C37 C36 H36 119.8
C32 C37 C36 121.0(4)
C32 C37 H37 119.5
C36 C37 H37 119.5
F4A C38 F4B 39.7(13)
F4A C38 F5A 103.5(11)
F4B C38 F5A 66.5(12)
F4A C38 F6B 107(2)
F4B C38 F6B 127.3(14)
F5A C38 F6B 101.7(19)
F4A C38 F5B 131.2(8)
F4B C38 F5B 107.4(12)
F5A C38 F5B 46.3(11)
F6B C38 F5B 59.6(19)
F4A C38 F6A 68.3(14)
F4B C38 F6A 104.4(17)
F5A C38 F6A 134.2(13)
F6B C38 F6A 46.1(18)
F5B C38 F6A 104.0(12)
F4A C38 C35 114.7(8)
F4B C38 C35 117.5(9)
F5A C38 C35 114.5(9)
F6B C38 C35 114.0(9)
F5B C38 C35 113.1(7)
F6A C38 C35 109.2(8)
O7 C39 O8 124.5(4)
O7 C39 C28 123.6(4)
O8 C39 C28 111.9(3)
O8 C40 H40A 109.5
O8 C40 H40B 109.5
H40A C40 H40B 109.5
O8 C40 H40C 109.5
H40A C40 H40C 109.5
H40B C40 H40C 109.5
O9 C41 O10 122.3(4)
O9 C41 C28 126.3(4)
O10 C41 C28 111.4(3)
O10 C42 H42A 109.5
O10 C42 H42B 109.5
H42A C42 H42B 109.5
O10 C42 H42C 109.5
H42A C42 H42C 109.5
H42B C42 H42C 109.5
F4B F4A C38 71.0(17)
F4B F4A F6A 124(3)
C38 F4A F6A 58.5(12)
F5B F5A C38 68.5(12)
F5B F5A F4B 118(2)
C38 F5A F4B 56.1(8)
F6B F6A C38 65.3(17)
F6B F6A F4A 110(2)
C38 F6A F4A 53.2(9)
F4A F4B C38 69.4(14)
F4A F4B F5A 122(2)
C38 F4B F5A 57.4(9)
F5A F5B F6B 119(2)
F5A F5B C38 65.2(10)
F6B F5B C38 59.6(12)
F6A F6B C38 68.6(15)
F6A F6B F5B 126(2)
C38 F6B F5B 60.7(13)

loop_
_geom_bond_atom_site_label_1
_geom_bond_atom_site_label_2
_geom_bond_distance
O1 C10 1.357(5)
O1 C9 1.448(5)
O2 C18 1.202(5)
O3 C18 1.333(5)
O3 C19 1.450(5)
O5 C20 1.332(5)
O5 C21 1.443(6)
O4 C20 1.189(5)
C1 C2 1.502(7)
C1 C10 1.504(6)
C1 H1A 0.9700
C1 H1B 0.9700
C2 C3 1.321(8)
C2 H2 0.9300
C3 C4 1.438(8)
C3 H3 0.9300
C4 C5 1.353(7)
C4 H4 0.9300
C5 C6 1.445(6)
C5 H5 0.9300
C6 C10 1.339(6)
C6 C7 1.532(6)
C7 C18 1.534(5)
C7 C20 1.536(6)
C7 C8 1.545(5)
C8 C9 1.509(6)
C8 H8A 0.9700
C8 H8B 0.9700
C9 C11 1.509(5)
C9 H9 0.97(4)
C11 C12 1.373(6)
C11 C16 1.385(6)
C12 C13 1.371(6)
C12 H12 0.9300
C13 C14 1.375(7)
C13 H13 0.9300
C14 C15 1.381(6)
C14 C17 1.505(7)
C15 C16 1.373(6)
C15 H15 0.9300
C16 H16 0.9300
C17 F3A 1.247(11)
C17 F3B 1.267(14)
C17 F2B 1.276(12)
C17 F2A 1.281(11)
C17 F1A 1.295(13)
C17 F1B 1.301(12)
C19 H19A 0.9600
C19 H19B 0.9600
C19 H19C 0.9600
C21 H21A 0.9600
C21 H21B 0.9600
C21 H21C 0.9600
F1A F3A 1.06(3)
F2A F3A 1.27(3)
F1B F3B 0.98(2)
F1B F2B 1.30(3)
O6 C31 1.360(5)
O6 C30 1.453(5)
O7 C39 1.189(5)
O8 C39 1.296(5)
O8 C40 1.449(5)
O9 C41 1.210(5)
O10 C41 1.331(6)
O10 C42 1.435(7)
C22 C23 1.460(7)
C22 C31 1.494(6)
C22 H22A 0.9700
C22 H22B 0.9700
C23 C24 1.332(8)
C23 H23 0.9300
C24 C25 1.440(9)
C24 H24 0.9300
C25 C26 1.323(7)
C25 H25 0.9300
C26 C27 1.458(6)
C26 H26 0.9300
C27 C31 1.355(6)
C27 C28 1.529(6)
C28 C41 1.521(6)
C28 C39 1.545(6)
C28 C29 1.549(6)
C29 C30 1.482(6)
C29 H29A 0.9700
C29 H29B 0.9700
C30 C32 1.519(6)
C30 H30 1.08(4)
C32 C37 1.352(6)
C32 C33 1.395(6)
C33 C34 1.389(7)
C33 H33 0.9300
C34 C35 1.366(7)
C34 H34 0.9300
C35 C36 1.360(7)
C35 C38 1.490(7)
C36 C37 1.383(7)
C36 H36 0.9300
C37 H37 0.9300
C38 F4A 1.247(16)
C38 F4B 1.259(12)
C38 F5A 1.277(13)
C38 F6B 1.295(18)
C38 F5B 1.309(12)
C38 F6A 1.327(15)
C40 H40A 0.9600
C40 H40B 0.9600
C40 H40C 0.9600
C42 H42A 0.9600
C42 H42B 0.9600
C42 H42C 0.9600
F4A F4B 0.85(3)
F4A F6A 1.45(3)
F5A F5B 1.02(2)
F5A F4B 1.39(3)
F6A F6B 1.03(4)
F5B F6B 1.29(4)
